data_4344395
loop_
_publ_author_name
'Wu, Bing'
'Gramigna, Kathryn M.'
'Bezpalko, Mark W.'
'Foxman, Bruce M.'
'Thomas, Christine M.'

_publ_section_title
;
 Heterobimetallic Ti/Co Complexes That Promote Catalytic N-N Bond
 Cleavage.
;
_journal_issue 22
_journal_name_full 'Inorganic chemistry'
_journal_page_first 10909
_journal_page_last 10917
_journal_paper_doi 10.1021/acs.inorgchem.5b01962
_journal_volume 54
_journal_year 2015
_chemical_formula_moiety 'C42 H69 Cl1 N3 P3 Ti1'
_chemical_formula_sum 'C42 H69 Cl N3 P3 Ti'
_chemical_formula_weight 792.30
_space_group_IT_number 14
_symmetry_cell_setting monoclinic
_symmetry_space_group_name_Hall '-P 2ybc'
_symmetry_space_group_name_H-M 'P 1 21/c 1'
_atom_sites_solution_hydrogens difmap
_atom_sites_solution_primary direct
_audit_creation_date 2013-05-08
_audit_creation_method CRYSTALS_ver_14.52
_cell_angle_alpha 90
_cell_angle_beta 96.497(3)
_cell_angle_gamma 90
_cell_formula_units_Z 4
_cell_length_a 16.8643(8)
_cell_length_b 14.5180(7)
_cell_length_c 17.9633(10)
_cell_measurement_reflns_used 9628
_cell_measurement_temperature 120
_cell_measurement_theta_max 30
_cell_measurement_theta_min 3
_cell_volume 4369.8(4)
_computing_cell_refinement 'Apex2 (Bruker AXS, 2006)'
_computing_data_collection 'Apex2 (Bruker AXS, 2006)'
_computing_data_reduction 'Apex2 (Bruker AXS, 2006)'
_computing_molecular_graphics 'CAMERON (Watkin et al., 1996)'
_computing_publication_material 'CRYSTALS (Betteridge et al., 2003)'
_computing_structure_refinement 'CRYSTALS (Betteridge et al., 2003)'
_computing_structure_solution 'SIR92 (Altomare et al., 1994)'
_diffrn_ambient_temperature 120
_diffrn_measured_fraction_theta_full 0.996
_diffrn_measured_fraction_theta_max 0.996
_diffrn_measurement_device Area
_diffrn_measurement_device_type 'Bruker Kappa Apex2'
_diffrn_measurement_method '\f & \w scans'
_diffrn_radiation_monochromator graphite
_diffrn_radiation_type 'Mo K\a'
_diffrn_radiation_wavelength 0.71073
_diffrn_reflns_av_R_equivalents 0.047
_diffrn_reflns_limit_h_max 20
_diffrn_reflns_limit_h_min -23
_diffrn_reflns_limit_k_max 20
_diffrn_reflns_limit_k_min -17
_diffrn_reflns_limit_l_max 25
_diffrn_reflns_limit_l_min -25
_diffrn_reflns_number 80045
_diffrn_reflns_theta_full 30.033
_diffrn_reflns_theta_max 30.033
_diffrn_reflns_theta_min 1.808
_diffrn_standards_number 0
_exptl_absorpt_coefficient_mu 0.398
_exptl_absorpt_correction_T_max 0.93
_exptl_absorpt_correction_T_min 0.89
_exptl_absorpt_correction_type numerical
_exptl_absorpt_process_details
; 
 Analytical Absorption (De Meulenaer & Tompa, 1965) 
;
_exptl_crystal_colour yellow
_exptl_crystal_density_diffrn 1.204
_exptl_crystal_density_method 'not measured'
_exptl_crystal_description prism
_exptl_crystal_F_000 1704
_exptl_crystal_size_max 0.310
_exptl_crystal_size_mid 0.280
_exptl_crystal_size_min 0.180
_refine_diff_density_max 0.58
_refine_diff_density_min -0.38
_refine_ls_extinction_method None
_refine_ls_goodness_of_fit_ref 1.0306
_refine_ls_hydrogen_treatment constr
_refine_ls_matrix_type full
_refine_ls_number_parameters 451
_refine_ls_number_reflns 12757
_refine_ls_number_restraints 0
_refine_ls_R_factor_all 0.0433
_refine_ls_R_factor_gt 0.0321
_refine_ls_shift/su_max 0.0010712
_refine_ls_shift/su_mean 0.0001485
_refine_ls_structure_factor_coef Fsqd
_refine_ls_weighting_details
;
 Method= Modified Sheldrick 
 w=1/[\s^2^(F^2^) + ( 0.04P)^2^ + 2.29P] 
 ,where P=(max(Fo^2^,0) + 2Fc^2^)/3 
;
_refine_ls_weighting_scheme calc
_refine_ls_wR_factor_all 0.0865
_refine_ls_wR_factor_gt 0.0750
_refine_ls_wR_factor_ref 0.0865
_reflns_limit_h_max 23
_reflns_limit_h_min -23
_reflns_limit_k_max 20
_reflns_limit_k_min 0
_reflns_limit_l_max 25
_reflns_limit_l_min 0
_reflns_number_gt 10433
_reflns_number_total 12757
_reflns_threshold_expression I>2.0\s(I)
_oxford_diffrn_Wilson_B_factor 0.00
_oxford_diffrn_Wilson_scale 0.00
_oxford_refine_ls_r_factor_ref 0.0433
_oxford_refine_ls_scale 0.083741(11)
_oxford_reflns_number_all 12757
_oxford_reflns_threshold_expression_ref I>-10.0\s(I)
_oxford_structure_analysis_title 'bw_178_0m in P2(1)/c'
_cod_data_source_file ic5b01962_si_002.cif
_cod_data_source_block 1
_cod_depositor_comments 'Adding full bibliography for 4344395--4344402.cif.'
_cod_original_sg_symbol_Hall '-P 2ybc '
_cod_original_sg_symbol_H-M 'P 1 21/c 1 '
_cod_original_formula_sum 'C42 H69 Cl1 N3 P3 Ti1'
_cod_database_code 4344395

loop_
_symmetry_equiv_pos_as_xyz
x,y,z
-x,-y,-z
-x,y+1/2,-z+1/2
x,-y+1/2,z+1/2

loop_
_atom_site_label
_atom_site_type_symbol
_atom_site_fract_x
_atom_site_fract_y
_atom_site_fract_z
_atom_site_U_iso_or_equiv
_atom_site_occupancy
_atom_site_adp_type
_atom_site_refinement_flags_posn
Ti1 Ti 0.203389(13) 0.490686(15) 0.188571(12) 0.0102 1.0000 Uani .
Cl1 Cl 0.141776(19) 0.61319(2) 0.116758(18) 0.0174 1.0000 Uani .
P1 P 0.069730(19) 0.46063(2) 0.239751(18) 0.0118 1.0000 Uani .
P2 P 0.170526(19) 0.36787(2) 0.093563(17) 0.0117 1.0000 Uani .
P3 P 0.338319(19) 0.53895(2) 0.155908(18) 0.0132 1.0000 Uani .
N1 N 0.15180(6) 0.51209(8) 0.28027(6) 0.0123 1.0000 Uani .
N2 N 0.23124(6) 0.35624(7) 0.17236(6) 0.0123 1.0000 Uani .
N3 N 0.30793(6) 0.53605(8) 0.24078(6) 0.0128 1.0000 Uani .
C1 C 0.15740(7) 0.57784(9) 0.33901(7) 0.0138 1.0000 Uani .
C2 C 0.13785(8) 0.55574(10) 0.41067(7) 0.0176 1.0000 Uani .
C3 C 0.14628(8) 0.62113(11) 0.46786(8) 0.0205 1.0000 Uani .
C4 C 0.12464(10) 0.59754(14) 0.54482(8) 0.0318 1.0000 Uani .
C5 C 0.17594(8) 0.70786(11) 0.45353(8) 0.0216 1.0000 Uani .
C6 C 0.19656(8) 0.73085(10) 0.38270(8) 0.0190 1.0000 Uani .
C7 C 0.23209(11) 0.82293(11) 0.36754(9) 0.0294 1.0000 Uani .
C8 C 0.18554(8) 0.66540(9) 0.32558(7) 0.0156 1.0000 Uani .
C9 C -0.00984(8) 0.54923(9) 0.23006(7) 0.0161 1.0000 Uani .
C10 C -0.05223(9) 0.56385(12) 0.29981(9) 0.0246 1.0000 Uani .
C11 C -0.06928(9) 0.53411(11) 0.16037(8) 0.0236 1.0000 Uani .
C12 C 0.03841(8) 0.37040(9) 0.30345(7) 0.0160 1.0000 Uani .
C13 C 0.10726(9) 0.30381(10) 0.32426(8) 0.0211 1.0000 Uani .
C14 C -0.03571(9) 0.31976(11) 0.26815(8) 0.0225 1.0000 Uani .
C15 C 0.27239(7) 0.28517(9) 0.21287(7) 0.0129 1.0000 Uani .
C16 C 0.26060(8) 0.19135(9) 0.19688(7) 0.0157 1.0000 Uani .
C17 C 0.30134(8) 0.12379(10) 0.24113(8) 0.0177 1.0000 Uani .
C18 C 0.28633(10) 0.02317(11) 0.22414(10) 0.0288 1.0000 Uani .
C19 C 0.35576(8) 0.15040(10) 0.30140(8) 0.0184 1.0000 Uani .
C20 C 0.36996(8) 0.24296(10) 0.31758(7) 0.0159 1.0000 Uani .
C21 C 0.43125(9) 0.27343(11) 0.38062(8) 0.0216 1.0000 Uani .
C22 C 0.32758(7) 0.30940(9) 0.27381(7) 0.0143 1.0000 Uani .
C23 C 0.08272(8) 0.29024(10) 0.08404(7) 0.0174 1.0000 Uani .
C24 C 0.08984(10) 0.19695(10) 0.04557(8) 0.0237 1.0000 Uani .
C25 C 0.01347(9) 0.34416(12) 0.04204(10) 0.0303 1.0000 Uani .
C26 C 0.21568(8) 0.34932(10) 0.00542(7) 0.0162 1.0000 Uani .
C27 C 0.28213(11) 0.27824(13) 0.01157(10) 0.0346 1.0000 Uani .
C28 C 0.24221(9) 0.44050(11) -0.02629(8) 0.0233 1.0000 Uani .
C29 C 0.35061(7) 0.55667(9) 0.31111(7) 0.0133 1.0000 Uani .
C30 C 0.41535(8) 0.61727(10) 0.31786(8) 0.0174 1.0000 Uani .
C31 C 0.45707(8) 0.63768(10) 0.38708(8) 0.0201 1.0000 Uani .
C32 C 0.52730(10) 0.70195(12) 0.39098(10) 0.0300 1.0000 Uani .
C33 C 0.43323(9) 0.59721(10) 0.45109(8) 0.0207 1.0000 Uani .
C34 C 0.36897(8) 0.53677(10) 0.44646(8) 0.0183 1.0000 Uani .
C35 C 0.34245(10) 0.49547(13) 0.51627(8) 0.0285 1.0000 Uani .
C36 C 0.32848(8) 0.51592(9) 0.37623(7) 0.0151 1.0000 Uani .
C37 C 0.42271(8) 0.45651(10) 0.15263(7) 0.0172 1.0000 Uani .
C38 C 0.48638(8) 0.45734(11) 0.22060(8) 0.0227 1.0000 Uani .
C39 C 0.46255(9) 0.46598(12) 0.08067(8) 0.0252 1.0000 Uani .
C40 C 0.37350(8) 0.65495(10) 0.13010(8) 0.0188 1.0000 Uani .
C41 C 0.32859(9) 0.73255(10) 0.16533(9) 0.0243 1.0000 Uani .
C42 C 0.36225(10) 0.66572(12) 0.04454(8) 0.0269 1.0000 Uani .
H21 H 0.1210 0.4957 0.4199 0.0216 1.0000 Uiso R
H41 H 0.1043 0.6498 0.5682 0.0501 1.0000 Uiso R
H42 H 0.1669 0.5742 0.5758 0.0506 1.0000 Uiso R
H43 H 0.0816 0.5552 0.5428 0.0491 1.0000 Uiso R
H51 H 0.1808 0.7524 0.4927 0.0274 1.0000 Uiso R
H71 H 0.2169 0.8417 0.3161 0.0430 1.0000 Uiso R
H72 H 0.2134 0.8690 0.3994 0.0449 1.0000 Uiso R
H73 H 0.2891 0.8201 0.3764 0.0449 1.0000 Uiso R
H81 H 0.1985 0.6811 0.2775 0.0186 1.0000 Uiso R
H91 H 0.0181 0.6034 0.2221 0.0181 1.0000 Uiso R
H101 H -0.0160 0.5777 0.3426 0.0374 1.0000 Uiso R
H102 H -0.0899 0.6150 0.2910 0.0358 1.0000 Uiso R
H103 H -0.0820 0.5104 0.3108 0.0367 1.0000 Uiso R
H111 H -0.0425 0.5350 0.1158 0.0350 1.0000 Uiso R
H112 H -0.1101 0.5824 0.1581 0.0347 1.0000 Uiso R
H113 H -0.0957 0.4766 0.1626 0.0340 1.0000 Uiso R
H121 H 0.0257 0.3997 0.3502 0.0188 1.0000 Uiso R
H131 H 0.1537 0.3352 0.3475 0.0312 1.0000 Uiso R
H132 H 0.0913 0.2566 0.3575 0.0304 1.0000 Uiso R
H133 H 0.1216 0.2724 0.2809 0.0313 1.0000 Uiso R
H141 H -0.0796 0.3609 0.2574 0.0329 1.0000 Uiso R
H142 H -0.0524 0.2750 0.3025 0.0329 1.0000 Uiso R
H143 H -0.0262 0.2893 0.2221 0.0341 1.0000 Uiso R
H161 H 0.2241 0.1739 0.1560 0.0184 1.0000 Uiso R
H181 H 0.2831 -0.0106 0.2663 0.0471 1.0000 Uiso R
H182 H 0.3296 -0.0022 0.2027 0.0458 1.0000 Uiso R
H183 H 0.2406 0.0133 0.1916 0.0463 1.0000 Uiso R
H191 H 0.3818 0.1048 0.3315 0.0233 1.0000 Uiso R
H211 H 0.4127 0.3245 0.4080 0.0322 1.0000 Uiso R
H212 H 0.4804 0.2910 0.3610 0.0325 1.0000 Uiso R
H213 H 0.4431 0.2250 0.4158 0.0321 1.0000 Uiso R
H221 H 0.3368 0.3713 0.2850 0.0180 1.0000 Uiso R
H231 H 0.0705 0.2802 0.1351 0.0216 1.0000 Uiso R
H241 H 0.1314 0.1574 0.0705 0.0350 1.0000 Uiso R
H242 H 0.1001 0.2045 -0.0058 0.0341 1.0000 Uiso R
H243 H 0.0400 0.1641 0.0449 0.0346 1.0000 Uiso R
H251 H 0.0070 0.4031 0.0637 0.0450 1.0000 Uiso R
H252 H 0.0216 0.3531 -0.0092 0.0456 1.0000 Uiso R
H253 H -0.0348 0.3098 0.0409 0.0450 1.0000 Uiso R
H261 H 0.1711 0.3271 -0.0299 0.0189 1.0000 Uiso R
H271 H 0.2629 0.2194 0.0269 0.0498 1.0000 Uiso R
H272 H 0.3266 0.2989 0.0474 0.0512 1.0000 Uiso R
H273 H 0.3000 0.2694 -0.0367 0.0509 1.0000 Uiso R
H281 H 0.1986 0.4845 -0.0305 0.0347 1.0000 Uiso R
H282 H 0.2859 0.4670 0.0056 0.0338 1.0000 Uiso R
H283 H 0.2590 0.4303 -0.0750 0.0339 1.0000 Uiso R
H301 H 0.4324 0.6453 0.2750 0.0214 1.0000 Uiso R
H321 H 0.5430 0.7222 0.4392 0.0465 1.0000 Uiso R
H322 H 0.5168 0.7544 0.3605 0.0459 1.0000 Uiso R
H323 H 0.5724 0.6731 0.3738 0.0469 1.0000 Uiso R
H331 H 0.4608 0.6105 0.4991 0.0246 1.0000 Uiso R
H351 H 0.3125 0.4433 0.5068 0.0459 1.0000 Uiso R
H352 H 0.3103 0.5388 0.5394 0.0454 1.0000 Uiso R
H353 H 0.3853 0.4811 0.5505 0.0442 1.0000 Uiso R
H361 H 0.2861 0.4749 0.3729 0.0183 1.0000 Uiso R
H371 H 0.3961 0.3962 0.1510 0.0193 1.0000 Uiso R
H381 H 0.4629 0.4457 0.2665 0.0322 1.0000 Uiso R
H382 H 0.5145 0.5147 0.2250 0.0333 1.0000 Uiso R
H383 H 0.5253 0.4104 0.2160 0.0351 1.0000 Uiso R
H391 H 0.4240 0.4601 0.0369 0.0383 1.0000 Uiso R
H392 H 0.4887 0.5248 0.0796 0.0366 1.0000 Uiso R
H393 H 0.5010 0.4174 0.0786 0.0384 1.0000 Uiso R
H401 H 0.4307 0.6571 0.1490 0.0222 1.0000 Uiso R
H411 H 0.3325 0.7286 0.2187 0.0365 1.0000 Uiso R
H412 H 0.3514 0.7903 0.1518 0.0363 1.0000 Uiso R
H413 H 0.2733 0.7319 0.1463 0.0367 1.0000 Uiso R
H421 H 0.3928 0.6210 0.0208 0.0394 1.0000 Uiso R
H422 H 0.3790 0.7258 0.0309 0.0397 1.0000 Uiso R
H423 H 0.3067 0.6584 0.0262 0.0388 1.0000 Uiso R

loop_
_atom_site_aniso_label
_atom_site_aniso_U_11
_atom_site_aniso_U_22
_atom_site_aniso_U_33
_atom_site_aniso_U_23
_atom_site_aniso_U_13
_atom_site_aniso_U_12
Ti1 0.01001(10) 0.01060(10) 0.01009(10) -0.00005(8) 0.00111(7) -0.00084(8)
Cl1 0.01745(14) 0.01550(15) 0.01881(15) 0.00494(12) 0.00070(11) 0.00151(12)
P1 0.01143(14) 0.01138(15) 0.01295(14) -0.00015(12) 0.00264(11) -0.00070(12)
P2 0.01245(14) 0.01236(15) 0.01012(14) -0.00015(11) 0.00078(11) -0.00061(12)
P3 0.01153(14) 0.01542(16) 0.01270(14) 0.00108(12) 0.00224(11) -0.00180(12)
N1 0.0118(5) 0.0125(5) 0.0128(5) -0.0022(4) 0.0019(4) -0.0012(4)
N2 0.0134(5) 0.0119(5) 0.0111(5) -0.0002(4) -0.0005(4) 0.0003(4)
N3 0.0126(5) 0.0144(5) 0.0114(5) -0.0001(4) 0.0011(4) -0.0020(4)
C1 0.0114(5) 0.0158(6) 0.0139(6) -0.0025(5) 0.0005(4) 0.0014(5)
C2 0.0168(6) 0.0207(7) 0.0155(6) -0.0007(5) 0.0033(5) -0.0007(5)
C3 0.0178(6) 0.0296(8) 0.0141(6) -0.0037(5) 0.0021(5) 0.0033(6)
C4 0.0332(8) 0.0481(11) 0.0152(7) -0.0055(7) 0.0074(6) 0.0003(8)
C5 0.0196(6) 0.0243(7) 0.0198(6) -0.0101(6) -0.0024(5) 0.0050(6)
C6 0.0178(6) 0.0170(6) 0.0209(6) -0.0044(5) -0.0032(5) 0.0040(5)
C7 0.0403(9) 0.0159(7) 0.0297(8) -0.0035(6) -0.0067(7) -0.0021(7)
C8 0.0157(6) 0.0153(6) 0.0155(6) -0.0007(5) 0.0002(5) 0.0024(5)
C9 0.0142(6) 0.0136(6) 0.0206(6) 0.0007(5) 0.0029(5) 0.0018(5)
C10 0.0201(7) 0.0296(8) 0.0249(7) -0.0023(6) 0.0062(6) 0.0100(6)
C11 0.0211(7) 0.0234(7) 0.0252(7) 0.0019(6) -0.0029(6) 0.0026(6)
C12 0.0186(6) 0.0138(6) 0.0163(6) 0.0009(5) 0.0054(5) -0.0022(5)
C13 0.0263(7) 0.0170(7) 0.0205(6) 0.0049(5) 0.0046(5) 0.0022(6)
C14 0.0218(7) 0.0206(7) 0.0255(7) 0.0006(6) 0.0046(5) -0.0078(6)
C15 0.0127(5) 0.0140(6) 0.0125(5) 0.0010(5) 0.0036(4) 0.0015(5)
C16 0.0164(6) 0.0152(6) 0.0155(6) -0.0004(5) 0.0017(5) -0.0005(5)
C17 0.0190(6) 0.0148(6) 0.0199(6) 0.0016(5) 0.0045(5) 0.0013(5)
C18 0.0336(8) 0.0150(7) 0.0362(9) 0.0012(6) -0.0027(7) 0.0018(6)
C19 0.0192(6) 0.0185(7) 0.0177(6) 0.0040(5) 0.0028(5) 0.0062(5)
C20 0.0142(6) 0.0204(7) 0.0132(6) 0.0010(5) 0.0024(4) 0.0034(5)
C21 0.0198(6) 0.0249(7) 0.0188(6) -0.0003(5) -0.0036(5) 0.0059(6)
C22 0.0135(5) 0.0148(6) 0.0146(6) -0.0008(5) 0.0017(4) 0.0015(5)
C23 0.0178(6) 0.0202(7) 0.0139(6) -0.0009(5) 0.0009(5) -0.0056(5)
C24 0.0316(8) 0.0199(7) 0.0185(6) -0.0007(5) -0.0023(6) -0.0095(6)
C25 0.0169(7) 0.0344(9) 0.0374(9) -0.0039(7) -0.0064(6) -0.0028(6)
C26 0.0187(6) 0.0193(6) 0.0109(5) -0.0008(5) 0.0028(5) -0.0004(5)
C27 0.0420(10) 0.0376(10) 0.0274(8) 0.0065(7) 0.0176(7) 0.0191(8)
C28 0.0268(7) 0.0284(8) 0.0155(6) 0.0025(6) 0.0052(5) -0.0074(6)
C29 0.0121(5) 0.0136(6) 0.0137(6) -0.0019(5) -0.0005(4) 0.0002(5)
C30 0.0176(6) 0.0168(6) 0.0175(6) -0.0002(5) 0.0004(5) -0.0035(5)
C31 0.0182(6) 0.0180(7) 0.0225(7) -0.0035(5) -0.0042(5) -0.0019(5)
C32 0.0260(8) 0.0297(8) 0.0320(8) -0.0023(7) -0.0073(6) -0.0118(7)
C33 0.0225(7) 0.0213(7) 0.0166(6) -0.0048(5) -0.0052(5) 0.0026(6)
C34 0.0200(6) 0.0195(7) 0.0147(6) -0.0003(5) -0.0003(5) 0.0044(5)
C35 0.0296(8) 0.0397(10) 0.0154(6) 0.0047(6) -0.0001(6) 0.0000(7)
C36 0.0150(6) 0.0151(6) 0.0151(6) -0.0008(5) 0.0011(5) 0.0007(5)
C37 0.0147(6) 0.0193(7) 0.0182(6) 0.0002(5) 0.0050(5) 0.0003(5)
C38 0.0155(6) 0.0283(8) 0.0243(7) 0.0004(6) 0.0025(5) 0.0023(6)
C39 0.0215(7) 0.0330(8) 0.0229(7) 0.0002(6) 0.0102(6) 0.0023(6)
C40 0.0172(6) 0.0190(7) 0.0201(6) 0.0058(5) 0.0017(5) -0.0046(5)
C41 0.0250(7) 0.0164(7) 0.0316(8) 0.0029(6) 0.0029(6) -0.0036(6)
C42 0.0302(8) 0.0300(8) 0.0205(7) 0.0099(6) 0.0031(6) -0.0031(7)

loop_
_atom_type_symbol
_atom_type_scat_dispersion_real
_atom_type_scat_dispersion_imag
_atom_type_scat_Cromer_Mann_a1
_atom_type_scat_Cromer_Mann_b1
_atom_type_scat_Cromer_Mann_a2
_atom_type_scat_Cromer_Mann_b2
_atom_type_scat_Cromer_Mann_a3
_atom_type_scat_Cromer_Mann_b3
_atom_type_scat_Cromer_Mann_a4
_atom_type_scat_Cromer_Mann_b4
_atom_type_scat_Cromer_Mann_c
_atom_type_scat_source
C 0.0033 0.0016 2.3100 20.8439 1.0200 10.2075 1.5886 0.5687 0.8650 51.6512 0.2156 'International Tables Vol C 4.2.6.8 and 6.1.1.4'
H 0.0000 0.0000 0.4930 10.5109 0.3229 26.1257 0.1402 3.1424 0.0408 57.7998 0.0030 'International Tables Vol C 4.2.6.8 and 6.1.1.4'
N 0.0061 0.0033 12.2126 0.0057 3.1322 9.8933 2.0125 28.9975 1.1663 0.5826 -11.5290 'International Tables Vol C 4.2.6.8 and 6.1.1.4'
P 0.1023 0.0942 6.4345 1.9067 4.1791 27.1570 1.7800 0.5260 1.4908 68.1645 1.1149 'International Tables Vol C 4.2.6.8 and 6.1.1.4'
Cl 0.1484 0.1585 11.4604 0.0104 7.1964 1.1662 6.2556 18.5194 1.6455 47.7784 -9.5574 'International Tables Vol C 4.2.6.8 and 6.1.1.4'
Ti 0.2776 0.4457 9.7595 7.8508 7.3558 0.5000 1.6991 35.6338 1.9021 116.1050 1.2807 'International Tables Vol C 4.2.6.8 and 6.1.1.4'

loop_
_geom_angle_atom_site_label_1
_geom_angle_atom_site_label_2
_geom_angle_atom_site_label_3
_geom_angle
_geom_angle_publ_flag
Cl1 Ti1 P1 88.499(14) yes
Cl1 Ti1 P2 96.588(14) yes
P1 Ti1 P2 89.276(13) yes
Cl1 Ti1 P3 90.946(14) yes
P1 Ti1 P3 170.510(14) yes
P2 Ti1 P3 100.197(14) yes
Cl1 Ti1 N1 97.40(3) yes
P1 Ti1 N1 40.48(3) yes
P2 Ti1 N1 126.93(3) yes
P3 Ti1 N1 130.36(3) yes
Cl1 Ti1 N2 137.43(3) yes
P1 Ti1 N2 96.57(3) yes
P2 Ti1 N2 41.56(3) yes
P3 Ti1 N2 90.25(3) yes
N1 Ti1 N2 113.65(4) yes
Cl1 Ti1 N3 108.39(3) yes
P1 Ti1 N3 130.36(3) yes
P2 Ti1 N3 132.08(3) yes
P3 Ti1 N3 41.30(3) yes
N1 Ti1 N3 90.30(4) yes
N2 Ti1 N3 100.16(4) yes
Ti1 P1 N1 50.23(4) yes
Ti1 P1 C9 120.30(4) yes
N1 P1 C9 106.66(6) yes
Ti1 P1 C12 131.61(4) yes
N1 P1 C12 109.13(6) yes
C9 P1 C12 107.12(6) yes
Ti1 P2 N2 54.50(4) yes
Ti1 P2 C23 127.80(5) yes
N2 P2 C23 115.24(6) yes
Ti1 P2 C26 127.55(5) yes
N2 P2 C26 116.15(6) yes
C23 P2 C26 103.54(6) yes
Ti1 P3 N3 52.97(4) yes
Ti1 P3 C37 122.87(5) yes
N3 P3 C37 109.15(6) yes
Ti1 P3 C40 129.27(5) yes
N3 P3 C40 113.03(6) yes
C37 P3 C40 107.86(6) yes
P1 N1 Ti1 89.29(5) yes
P1 N1 C1 127.52(9) yes
Ti1 N1 C1 136.79(9) yes
P2 N2 Ti1 83.94(5) yes
P2 N2 C15 137.73(9) yes
Ti1 N2 C15 137.79(8) yes
P3 N3 Ti1 85.73(5) yes
P3 N3 C29 129.45(9) yes
Ti1 N3 C29 144.77(9) yes
N1 C1 C2 121.77(12) yes
N1 C1 C8 118.85(11) yes
C2 C1 C8 119.34(12) yes
C1 C2 C3 120.39(13) yes
C1 C2 H21 118.8 no
C3 C2 H21 120.7 no
C2 C3 C4 120.37(14) yes
C2 C3 C5 119.29(13) yes
C4 C3 C5 120.33(14) yes
C3 C4 H41 111.2 no
C3 C4 H42 112.8 no
H41 C4 H42 108.8 no
C3 C4 H43 112.0 no
H41 C4 H43 102.7 no
H42 C4 H43 108.8 no
C3 C5 C6 121.14(13) yes
C3 C5 H51 118.8 no
C6 C5 H51 120.1 no
C5 C6 C7 121.54(13) yes
C5 C6 C8 118.75(13) yes
C7 C6 C8 119.69(13) yes
C6 C7 H71 110.8 no
C6 C7 H72 110.4 no
H71 C7 H72 107.8 no
C6 C7 H73 110.1 no
H71 C7 H73 108.8 no
H72 C7 H73 108.9 no
C6 C8 C1 121.04(13) yes
C6 C8 H81 118.9 no
C1 C8 H81 120.1 no
P1 C9 C10 114.90(10) yes
P1 C9 C11 112.22(10) yes
C10 C9 C11 111.57(12) yes
P1 C9 H91 103.0 no
C10 C9 H91 107.4 no
C11 C9 H91 106.9 no
C9 C10 H101 112.2 no
C9 C10 H102 109.2 no
H101 C10 H102 108.5 no
C9 C10 H103 111.2 no
H101 C10 H103 108.1 no
H102 C10 H103 107.6 no
C9 C11 H111 110.7 no
C9 C11 H112 108.9 no
H111 C11 H112 110.5 no
C9 C11 H113 111.1 no
H111 C11 H113 108.3 no
H112 C11 H113 107.4 no
P1 C12 C13 109.69(9) yes
P1 C12 C14 111.17(10) yes
C13 C12 C14 111.22(12) yes
P1 C12 H121 109.0 no
C13 C12 H121 107.3 no
C14 C12 H121 108.4 no
C12 C13 H131 111.5 no
C12 C13 H132 110.1 no
H131 C13 H132 109.8 no
C12 C13 H133 111.0 no
H131 C13 H133 108.1 no
H132 C13 H133 106.1 no
C12 C14 H141 111.3 no
C12 C14 H142 110.2 no
H141 C14 H142 106.1 no
C12 C14 H143 111.7 no
H141 C14 H143 108.2 no
H142 C14 H143 109.2 no
N2 C15 C16 123.99(11) yes
N2 C15 C22 117.90(12) yes
C16 C15 C22 118.10(12) yes
C15 C16 C17 121.18(12) yes
C15 C16 H161 119.2 no
C17 C16 H161 119.6 no
C16 C17 C18 120.38(13) yes
C16 C17 C19 119.15(13) yes
C18 C17 C19 120.46(13) yes
C17 C18 H181 112.2 no
C17 C18 H182 110.0 no
H181 C18 H182 104.7 no
C17 C18 H183 112.7 no
H181 C18 H183 108.6 no
H182 C18 H183 108.2 no
C17 C19 C20 120.91(12) yes
C17 C19 H191 118.6 no
C20 C19 H191 120.5 no
C19 C20 C21 121.81(12) yes
C19 C20 C22 119.16(12) yes
C21 C20 C22 119.02(13) yes
C20 C21 H211 112.0 no
C20 C21 H212 110.2 no
H211 C21 H212 108.9 no
C20 C21 H213 110.8 no
H211 C21 H213 106.6 no
H212 C21 H213 108.2 no
C15 C22 C20 121.46(12) yes
C15 C22 H221 119.5 no
C20 C22 H221 119.0 no
P2 C23 C24 118.48(10) yes
P2 C23 C25 106.94(10) yes
C24 C23 C25 108.90(12) yes
P2 C23 H231 104.9 no
C24 C23 H231 109.1 no
C25 C23 H231 108.1 no
C23 C24 H241 113.8 no
C23 C24 H242 111.3 no
H241 C24 H242 108.0 no
C23 C24 H243 109.3 no
H241 C24 H243 107.1 no
H242 C24 H243 107.1 no
C23 C25 H251 112.0 no
C23 C25 H252 111.1 no
H251 C25 H252 107.9 no
C23 C25 H253 110.2 no
H251 C25 H253 110.0 no
H252 C25 H253 105.4 no
P2 C26 C27 114.08(10) yes
P2 C26 C28 111.02(10) yes
C27 C26 C28 111.79(13) yes
P2 C26 H261 104.0 no
C27 C26 H261 109.2 no
C28 C26 H261 106.2 no
C26 C27 H271 110.7 no
C26 C27 H272 110.1 no
H271 C27 H272 109.9 no
C26 C27 H273 109.3 no
H271 C27 H273 106.9 no
H272 C27 H273 109.9 no
C26 C28 H281 110.4 no
C26 C28 H282 111.2 no
H281 C28 H282 107.8 no
C26 C28 H283 109.6 no
H281 C28 H283 109.3 no
H282 C28 H283 108.6 no
N3 C29 C30 121.67(12) yes
N3 C29 C36 120.05(11) yes
C30 C29 C36 118.28(12) yes
C29 C30 C31 121.57(13) yes
C29 C30 H301 120.5 no
C31 C30 H301 117.9 no
C30 C31 C32 119.37(14) yes
C30 C31 C33 119.04(13) yes
C32 C31 C33 121.59(13) yes
C31 C32 H321 112.5 no
C31 C32 H322 112.3 no
H321 C32 H322 107.6 no
C31 C32 H323 111.5 no
H321 C32 H323 106.8 no
H322 C32 H323 105.8 no
C31 C33 C34 120.92(13) yes
C31 C33 H331 120.4 no
C34 C33 H331 118.7 no
C33 C34 C35 120.38(13) yes
C33 C34 C36 119.25(13) yes
C35 C34 C36 120.36(13) yes
C34 C35 H351 112.6 no
C34 C35 H352 109.7 no
H351 C35 H352 107.3 no
C34 C35 H353 111.4 no
H351 C35 H353 108.2 no
H352 C35 H353 107.4 no
C29 C36 C34 120.92(12) yes
C29 C36 H361 119.6 no
C34 C36 H361 119.5 no
P3 C37 C38 115.99(10) yes
P3 C37 C39 112.26(10) yes
C38 C37 C39 109.74(11) yes
P3 C37 H371 103.0 no
C38 C37 H371 107.9 no
C39 C37 H371 107.3 no
C37 C38 H381 111.1 no
C37 C38 H382 111.6 no
H381 C38 H382 109.2 no
C37 C38 H383 110.6 no
H381 C38 H383 107.4 no
H382 C38 H383 106.8 no
C37 C39 H391 111.1 no
C37 C39 H392 110.0 no
H391 C39 H392 109.3 no
C37 C39 H393 109.2 no
H391 C39 H393 107.3 no
H392 C39 H393 109.7 no
P3 C40 C41 112.06(10) yes
P3 C40 C42 109.56(10) yes
C41 C40 C42 109.11(12) yes
P3 C40 H401 105.7 no
C41 C40 H401 110.1 no
C42 C40 H401 110.3 no
C40 C41 H411 112.9 no
C40 C41 H412 107.7 no
H411 C41 H412 108.7 no
C40 C41 H413 110.6 no
H411 C41 H413 108.2 no
H412 C41 H413 108.6 no
C40 C42 H421 111.4 no
C40 C42 H422 110.0 no
H421 C42 H422 108.3 no
C40 C42 H423 109.7 no
H421 C42 H423 108.9 no
H422 C42 H423 108.4 no

loop_
_geom_bond_atom_site_label_1
_geom_bond_atom_site_label_2
_geom_bond_distance
_geom_bond_publ_flag
Ti1 Cl1 2.3672(4) yes
Ti1 P1 2.5662(4) yes
Ti1 P2 2.4870(4) yes
Ti1 P3 2.5130(4) yes
Ti1 N1 1.9726(11) yes
Ti1 N2 2.0362(11) yes
Ti1 N3 2.0118(11) yes
P1 N1 1.6660(11) yes
P1 C9 1.8527(13) yes
P1 C12 1.8550(13) yes
P2 N2 1.6590(11) yes
P2 C23 1.8534(14) yes
P2 C26 1.8526(13) yes
P3 N3 1.6631(11) yes
P3 C37 1.8656(14) yes
P3 C40 1.8616(14) yes
N1 C1 1.4181(16) yes
N2 C15 1.4006(16) yes
N3 C29 1.4135(16) yes
C1 C2 1.4016(18) yes
C1 C8 1.3876(19) yes
C2 C3 1.3943(19) yes
C2 H21 0.937 no
C3 C4 1.509(2) yes
C3 C5 1.390(2) yes
C4 H41 0.950 no
C4 H42 0.918 no
C4 H43 0.949 no
C5 C6 1.397(2) yes
C5 H51 0.952 no
C6 C7 1.502(2) yes
C6 C8 1.3954(19) yes
C7 H71 0.970 no
C7 H72 0.956 no
C7 H73 0.957 no
C8 H81 0.942 no
C9 C10 1.5259(19) yes
C9 C11 1.5285(19) yes
C9 H91 0.936 no
C10 H101 0.948 no
C10 H102 0.979 no
C10 H103 0.957 no
C11 H111 0.963 no
C11 H112 0.980 no
C11 H113 0.950 no
C12 C13 1.5246(19) yes
C12 C14 1.5250(19) yes
C12 H121 0.987 no
C13 H131 0.961 no
C13 H132 0.966 no
C13 H133 0.956 no
C14 H141 0.954 no
C14 H142 0.960 no
C14 H143 0.968 no
C15 C16 1.4015(18) yes
C15 C22 1.3992(17) yes
C16 C17 1.3937(19) yes
C16 H161 0.939 no
C17 C18 1.508(2) yes
C17 C19 1.392(2) yes
C18 H181 0.910 no
C18 H182 0.938 no
C18 H183 0.925 no
C19 C20 1.390(2) yes
C19 H191 0.932 no
C20 C21 1.5105(19) yes
C20 C22 1.3901(18) yes
C21 H211 0.961 no
C21 H212 0.971 no
C21 H213 0.951 no
C22 H221 0.930 no
C23 C24 1.531(2) yes
C23 C25 1.532(2) yes
C23 H231 0.973 no
C24 H241 0.975 no
C24 H242 0.965 no
C24 H243 0.965 no
C25 H251 0.952 no
C25 H252 0.955 no
C25 H253 0.953 no
C26 C27 1.518(2) yes
C26 C28 1.528(2) yes
C26 H261 0.981 no
C27 H271 0.965 no
C27 H272 0.979 no
C27 H273 0.959 no
C28 H281 0.970 no
C28 H282 0.961 no
C28 H283 0.962 no
C29 C30 1.3968(18) yes
C29 C36 1.3988(18) yes
C30 C31 1.3896(19) yes
C30 H301 0.944 no
C31 C32 1.503(2) yes
C31 C33 1.391(2) yes
C32 H321 0.925 no
C32 H322 0.943 no
C32 H323 0.950 no
C33 C34 1.390(2) yes
C33 H331 0.952 no
C34 C35 1.503(2) yes
C34 C36 1.3981(18) yes
C35 H351 0.916 no
C35 H352 0.956 no
C35 H353 0.918 no
C36 H361 0.927 no
C37 C38 1.5320(19) yes
C37 C39 1.5290(19) yes
C37 H371 0.982 no
C38 H381 0.968 no
C38 H382 0.956 no
C38 H383 0.955 no
C39 H391 0.966 no
C39 H392 0.962 no
C39 H393 0.961 no
C40 C41 1.534(2) yes
C40 C42 1.535(2) yes
C40 H401 0.986 no
C41 H411 0.955 no
C41 H412 0.965 no
C41 H413 0.956 no
C42 H421 0.958 no
C42 H422 0.958 no
C42 H423 0.963 no
